data_7119826
loop_
_publ_author_name
'Xiaoping Zhang'
'Zhenjie Zhang'
'Jake Boissonnault'
'Seth M. Cohen'

_publ_section_title
;
 Design and synthesis of squaramide-based MOFs as efficient MOF-supported
 hydrogen-bonding organocatalysts
;
_journal_name_full Chem.Commun.
_journal_page_first 8585
_journal_volume 52
_journal_year 2016
_chemical_formula_moiety 'C184.68 H54 Cu18 N18 O108, C9 O2.88, 6.12(O)'
_chemical_formula_sum 'C193.68 H54 Cu18 N18 O117'
_chemical_formula_weight 5648.54
_chemical_name_systematic
;
 ?
;
_space_group_crystal_system trigonal
_space_group_IT_number 166
_space_group_name_Hall '-R 3 2"'
_space_group_name_H-M_alt 'R -3 m'
_symmetry_space_group_name_Hall '-R 3 2"'
_symmetry_space_group_name_H-M 'R -3 m :H'
_atom_sites_solution_hydrogens geom
_audit_creation_date 2016-04-04
_audit_creation_method
;
  Olex2 1.1
  (compiled 2011.11.01 svn.r2039, GUI svn.r3906)
;
_audit_update_record
;
2016-04-05 deposited with the CCDC.
2016-06-13 downloaded from the CCDC.
;
_cell_angle_alpha 90
_cell_angle_beta 90
_cell_angle_gamma 120
_cell_formula_units_Z 1
_cell_length_a 18.2623(6)
_cell_length_b 18.2623(6)
_cell_length_c 39.6543(13)
_cell_measurement_reflns_used 8302
_cell_measurement_temperature 296(2)
_cell_measurement_theta_max 26.766
_cell_measurement_theta_min 2.42
_cell_volume 11453.3(7)
_computing_cell_refinement 'SAINT v8.34A (Bruker, 2013)'
_computing_data_reduction 'SAINT v8.34A (Bruker, 2013)'
_computing_molecular_graphics
;
O. V. Dolomanov, L. J. Bourhis, R. J. Gildea, J. A. K. Howard and H. Puschmann,
OLEX2: a complete structure solution, refinement and analysis program.
J. Appl. Cryst. (2009). 42, 339-341.
;
_computing_publication_material
;
O. V. Dolomanov, L. J. Bourhis, R. J. Gildea, J. A. K. Howard and H. Puschmann,
OLEX2: a complete structure solution, refinement and analysis program.
J. Appl. Cryst. (2009). 42, 339-341.
;
_computing_structure_refinement
;
SHELXL, G.M. Sheldrick, Acta Cryst.
2008). A64, 112-122
;
_computing_structure_solution
;
olex2.solve (L.J. Bourhis, O.V. Dolomanov, R.J. Gildea, J.A.K. Howard,
H. Puschmann, in preparation, 2011)
;
_diffrn_ambient_temperature 296.15
_diffrn_measured_fraction_theta_full 0.998
_diffrn_measured_fraction_theta_max 0.998
_diffrn_measurement_device_type 'Bruker APEX-II CCD'
_diffrn_measurement_method '\f and \w scans'
_diffrn_radiation_type 'MO K\a'
_diffrn_radiation_wavelength 0.71073
_diffrn_reflns_av_R_equivalents 0.0453
_diffrn_reflns_av_unetI/netI 0.0256
_diffrn_reflns_Laue_measured_fraction_full 0.998
_diffrn_reflns_Laue_measured_fraction_max 0.998
_diffrn_reflns_limit_h_max -23
_diffrn_reflns_limit_h_min 23
_diffrn_reflns_limit_k_max -22
_diffrn_reflns_limit_k_min 20
_diffrn_reflns_limit_l_max -50
_diffrn_reflns_limit_l_min 50
_diffrn_reflns_point_group_measured_fraction_full 0.998
_diffrn_reflns_point_group_measured_fraction_max 0.998
_diffrn_reflns_theta_full 25.242
_diffrn_reflns_theta_max 26.776
_diffrn_reflns_theta_min 1.386
_diffrn_source 'Micro Focus Rotating Anode'
_diffrn_source_current 30.0
_diffrn_source_power 1.5
_diffrn_source_voltage 50.0
_diffrn_standards_number 0
_exptl_absorpt_coefficient_mu 0.870
_exptl_absorpt_correction_T_max 0.7454
_exptl_absorpt_correction_T_min 0.6808
_exptl_absorpt_correction_type multi-scan
_exptl_absorpt_process_details
;
? was used for absorption correction.
R(int) was 0.0624 before and 0.0498 after correction.
The Ratio of minimum to maximum transmission is 0.9133.
The \l/2 correction factor is 0.0015.
;
_exptl_crystal_colour green
_exptl_crystal_density_diffrn 0.819
_exptl_crystal_F_000 2799
_exptl_crystal_size_max 0.2
_exptl_crystal_size_mid 0.2
_exptl_crystal_size_min 0.2
_platon_squeeze_details
;
;
_refine_diff_density_max 1.165
_refine_diff_density_min -0.653
_refine_diff_density_rms 0.254
_refine_ls_extinction_coef .
_refine_ls_extinction_method none
_refine_ls_goodness_of_fit_ref 1.133
_refine_ls_hydrogen_treatment constr
_refine_ls_matrix_type full
_refine_ls_number_parameters 131
_refine_ls_number_reflns 2985
_refine_ls_number_restraints 101
_refine_ls_restrained_S_all 1.129
_refine_ls_R_factor_all 0.0784
_refine_ls_R_factor_gt 0.0689
_refine_ls_shift/su_max 0.001
_refine_ls_shift/su_mean 0.000
_refine_ls_structure_factor_coef Fsqd
_refine_ls_weighting_details
;
 w=1/[\s^2^(Fo^2^)+(0.1649P)^2^]
 where P=(Fo^2^+2Fc^2^)/3
;
_refine_ls_weighting_scheme calc
_refine_ls_wR_factor_gt 0.2158
_refine_ls_wR_factor_ref 0.2267
_reflns_Friedel_coverage 0.000
_reflns_Friedel_fraction_full .
_reflns_Friedel_fraction_max .
_reflns_number_gt 2365
_reflns_number_total 2985
_reflns_threshold_expression 'I > 2\s(I)'
_cod_data_source_file c6cc03190k2.cif
_cod_data_source_block Cu-dbda
_cod_original_cell_volume 11453.3(8)
_cod_original_formula_sum 'C193.68 H54 Cu18 N18O117'
_cod_database_code 7119826
_olex2_submission_special_instructions 'No special instructions were received'
_shelx_estimated_absorpt_t_max 0.845
_shelx_estimated_absorpt_t_min 0.845
_shelx_space_group_comment
;
The symmetry employed for this shelxl refinement is uniquely defined
by the following loop, which should always be used as a source of
symmetry information in preference to the above space-group names.
They are only intended as comments.
;
_shelxl_version_number 2013-2

loop_
_space_group_symop_operation_xyz
'x, y, z'
'-y, x-y, z'
'-x+y, -x, z'
'x-y, -y, -z'
'-x, -x+y, -z'
'y, x, -z'
'x+2/3, y+1/3, z+1/3'
'-y+2/3, x-y+1/3, z+1/3'
'-x+y+2/3, -x+1/3, z+1/3'
'x-y+2/3, -y+1/3, -z+1/3'
'-x+2/3, -x+y+1/3, -z+1/3'
'y+2/3, x+1/3, -z+1/3'
'x+1/3, y+2/3, z+2/3'
'-y+1/3, x-y+2/3, z+2/3'
'-x+y+1/3, -x+2/3, z+2/3'
'x-y+1/3, -y+2/3, -z+2/3'
'-x+1/3, -x+y+2/3, -z+2/3'
'y+1/3, x+2/3, -z+2/3'
'-x, -y, -z'
'y, -x+y, -z'
'x-y, x, -z'
'-x+y, y, z'
'x, x-y, z'
'-y, -x, z'
'-x+2/3, -y+1/3, -z+1/3'
'y+2/3, -x+y+1/3, -z+1/3'
'x-y+2/3, x+1/3, -z+1/3'
'-x+y+2/3, y+1/3, z+1/3'
'x+2/3, x-y+1/3, z+1/3'
'-y+2/3, -x+1/3, z+1/3'
'-x+1/3, -y+2/3, -z+2/3'
'y+1/3, -x+y+2/3, -z+2/3'
'x-y+1/3, x+2/3, -z+2/3'
'-x+y+1/3, y+2/3, z+2/3'
'x+1/3, x-y+2/3, z+2/3'
'-y+1/3, -x+2/3, z+2/3'

loop_
_atom_site_label
_atom_site_type_symbol
_atom_site_fract_x
_atom_site_fract_y
_atom_site_fract_z
_atom_site_U_iso_or_equiv
_atom_site_adp_type
_atom_site_occupancy
_atom_site_site_symmetry_order
_atom_site_calc_flag
_atom_site_refinement_flags_posn
_atom_site_refinement_flags_adp
_atom_site_refinement_flags_occupancy
_atom_site_disorder_assembly
_atom_site_disorder_group
Cu1 Cu 0.47491(2) 0.52509(2) 0.52642(2) 0.0270(3) Uani 1 2 d S T P . .
O2 O 0.37097(16) 0.47962(17) 0.50031(6) 0.0426(6) Uani 1 1 d . . . . .
O3 O 0.43776(18) 0.41319(16) 0.54510(6) 0.0418(6) Uani 1 1 d . . . . .
O4 O 0.42819(12) 0.57181(12) 0.56666(10) 0.0614(11) Uani 1 2 d S T P . .
C5 C 0.3609(2) 0.4498(2) 0.47115(8) 0.0358(7) Uani 1 1 d . . . . .
C7 C 0.22153(16) 0.4431(3) 0.47041(12) 0.0363(10) Uani 1 2 d S T P . .
H7 H 0.2310 0.4621 0.4926 0.044 Uiso 1 2 calc R U P . .
C11 C 0.2801(2) 0.4289(2) 0.45386(9) 0.0418(9) Uani 1 1 d D . . . .
O13 O 0.3333 0.6667 0.5084(4) 0.074(5) Uiso 0.5 6 d S . P . .
C1 C 0.2997(4) 0.7003(4) 0.5371(3) 0.061(3) Uiso 0.5 2 d S . P . .
N2 N 0.1892(5) 0.3785(10) 0.3668(4) 0.069(5) Uani 0.5 2 d DS TU P A 2
N1 N 0.1684(5) 0.3368(10) 0.3743(4) 0.058(4) Uani 0.5 2 d DS TU P B 1
C8 C 0.2593(11) 0.3850(10) 0.4232(4) 0.045(4) Uani 0.5 1 d D U P B 1
H8 H 0.2950 0.3685 0.4134 0.054 Uiso 0.5 1 calc R U P B 1
C12 C 0.1835(6) 0.3669(12) 0.4080(4) 0.055(5) Uani 0.5 2 d DS TU P B 1
C2 C 0.1985(5) 0.3970(11) 0.4019(4) 0.045(4) Uani 0.5 2 d DS TU P A 2
C16 C 0.2706(11) 0.4115(10) 0.4194(4) 0.041(4) Uani 0.5 1 d D U P A 2
H16 H 0.3137 0.4096 0.4077 0.049 Uiso 0.5 1 calc R U P A 2
C3 C 0.1374(11) 0.3861(12) 0.3454(5) 0.069(4) Uiso 0.25 1 d D U P B 1
C4 C 0.0987(10) 0.3093(12) 0.3570(5) 0.076(5) Uiso 0.25 1 d D U P B 1
C6 C 0.0077(10) 0.2818(13) 0.3586(6) 0.095(6) Uiso 0.25 1 d D U P B 1
O5 O 0.0902(15) 0.4933(14) 0.3567(7) 0.183(10) Uiso 0.25 1 d D U P B 1
C9 C 0.0906(14) 0.4326(14) 0.3395(6) 0.099(6) Uiso 0.25 1 d D U P B 1
O7 O -0.0390(10) 0.2673(11) 0.3834(5) 0.117(6) Uiso 0.25 1 d D U P B 1
C10 C 0.4376(12) 0.5624(12) 0.5991(10) 0.104(11) Uiso 0.25 2 d S . P . .
O1 O 0.0315(11) 0.3333 0.3333 0.113(6) Uiso 0.3333 2 d S . P C 3

loop_
_atom_site_aniso_label
_atom_site_aniso_U_11
_atom_site_aniso_U_22
_atom_site_aniso_U_33
_atom_site_aniso_U_23
_atom_site_aniso_U_13
_atom_site_aniso_U_12
Cu1 0.0370(3) 0.0370(3) 0.0217(4) -0.00140(9) 0.00140(9) 0.0295(3)
O2 0.0410(13) 0.0710(18) 0.0317(13) -0.0121(12) -0.0060(11) 0.0399(13)
O3 0.0633(16) 0.0441(14) 0.0336(13) 0.0043(11) 0.0103(12) 0.0386(13)
O4 0.084(2) 0.084(2) 0.044(2) -0.0107(9) 0.0107(9) 0.064(3)
C5 0.0401(18) 0.0447(18) 0.0342(18) -0.0025(14) -0.0009(14) 0.0298(16)
C7 0.0336(16) 0.046(3) 0.033(2) -0.007(2) -0.0037(10) 0.0231(13)
C11 0.044(2) 0.061(2) 0.0345(18) -0.0142(16) -0.0103(15) 0.0363(18)
N2 0.055(5) 0.119(13) 0.055(9) -0.041(9) -0.020(4) 0.060(7)
N1 0.051(5) 0.095(10) 0.042(6) -0.025(7) -0.013(3) 0.047(5)
C8 0.055(7) 0.063(10) 0.038(5) -0.016(6) -0.009(5) 0.045(7)
C12 0.065(7) 0.077(12) 0.026(7) -0.013(7) -0.006(4) 0.038(6)
C2 0.046(5) 0.062(10) 0.032(7) -0.012(6) -0.006(3) 0.031(5)
C16 0.048(6) 0.055(9) 0.039(5) -0.010(5) -0.002(4) 0.040(6)

loop_
_atom_type_symbol
_atom_type_description
_atom_type_scat_dispersion_real
_atom_type_scat_dispersion_imag
_atom_type_scat_source
C C 0.0033 0.0016 'International Tables Vol C Tables 4.2.6.8 and 6.1.1.4'
H H 0.0000 0.0000 'International Tables Vol C Tables 4.2.6.8 and 6.1.1.4'
Cu Cu 0.3201 1.2651 'International Tables Vol C Tables 4.2.6.8 and 6.1.1.4'
N N 0.0061 0.0033 'International Tables Vol C Tables 4.2.6.8 and 6.1.1.4'
O O 0.0106 0.0060 'International Tables Vol C Tables 4.2.6.8 and 6.1.1.4'

loop_
_geom_angle_atom_site_label_1
_geom_angle_atom_site_label_2
_geom_angle_atom_site_label_3
_geom_angle
_geom_angle_site_symmetry_1
_geom_angle_site_symmetry_3
O2 Cu1 Cu1 82.12(7) 24_665 19_666
O2 Cu1 Cu1 82.12(7) . 19_666
O2 Cu1 O2 89.01(16) 24_665 .
O2 Cu1 O3 168.47(9) . 24_665
O2 Cu1 O3 168.47(9) 24_665 .
O2 Cu1 O3 90.05(12) 24_665 24_665
O2 Cu1 O3 90.05(12) . .
O2 Cu1 O4 93.86(10) 24_665 .
O2 Cu1 O4 93.87(10) . .
O3 Cu1 Cu1 86.37(7) . 19_666
O3 Cu1 Cu1 86.37(7) 24_665 19_666
O3 Cu1 O3 88.59(17) 24_665 .
O3 Cu1 O4 97.66(11) . .
O3 Cu1 O4 97.66(11) 24_665 .
O4 Cu1 Cu1 174.34(12) . 19_666
C5 O2 Cu1 125.2(2) . .
C5 O3 Cu1 120.0(2) 6_556 .
C10 O4 Cu1 124.1(18) . .
O2 C5 O3 126.1(3) . 6_556
O2 C5 C11 116.6(3) . .
O3 C5 C11 117.4(3) 6_556 .
C11 C7 H7 120.1 . .
C11 C7 H7 120.1 22 .
C11 C7 C11 119.9(4) . 22
C7 C11 C5 119.4(3) . .
C7 C11 C8 120.4(8) . .
C7 C11 C16 119.2(7) . .
C8 C11 C5 119.6(8) . .
C16 C11 C5 120.2(7) . .
C1 O13 C1 72.7(10) . 3_565
C1 O13 C1 72.7(10) . 2_665
C1 O13 C1 72.7(10) 3_565 2_665
O13 C1 C1 53.7(5) . 3_565
O13 C1 C1 53.7(5) . 2_665
C1 C1 C1 60.003(7) 3_565 2_665
C12 N1 C3 118.4(12) . 22
C12 N1 C3 118.4(12) . .
C3 N1 C3 72.6(14) 22 .
C4 N1 C12 127.3(11) 22 .
C4 N1 C12 127.3(11) . .
C4 N1 C3 105.3(14) 22 .
C4 N1 C3 105.3(14) . 22
C4 N1 C3 48.5(11) 22 22
C4 N1 C3 48.5(11) . .
C4 N1 C4 103(2) 22 .
C11 C8 H8 121.2 . .
C12 C8 C11 117.6(16) . .
C12 C8 H8 121.2 . .
C8 C12 N1 118.5(10) . .
C8 C12 N1 118.5(10) 22 .
C8 C12 C8 122.7(19) 22 .
C16 C2 N2 121.5(9) 22 .
C16 C2 N2 121.5(9) . .
C16 C2 C16 116.6(19) 22 .
C11 C16 H16 119.0 . .
C2 C16 C11 122.0(15) . .
C2 C16 H16 119.0 . .
N1 C3 C3 86.5(12) . 16
N1 C3 C3 53.7(7) . 22
C3 C3 C3 89.998(2) 16 22
C4 C3 N1 48.9(9) . .
C4 C3 N1 119.9(14) 16 .
C4 C3 C3 42.3(11) 16 16
C4 C3 C3 50.6(13) . 16
C4 C3 C3 90.2(9) 16 22
C4 C3 C3 90.2(10) . 22
C4 C3 C4 92.9(18) . 16
C4 C3 C9 120.8(15) . .
C4 C3 C9 89.9(15) 16 .
C9 C3 N1 146.5(16) . .
C9 C3 C3 110.4(13) . 16
C9 C3 C3 148.9(9) . 22
N1 C4 C3 126.8(17) . 16
N1 C4 C4 111.2(13) . 16
N1 C4 C6 145(2) . .
C3 C4 N1 82.6(13) . .
C3 C4 C3 87.1(18) . 16
C3 C4 C4 47.3(12) . 16
C3 C4 C4 39.8(10) 16 16
C3 C4 C6 107.1(15) . .
C6 C4 C3 87.4(14) . 16
C6 C4 C4 98.7(12) . 16
C9 C6 C4 91.5(15) 16 .
O7 C6 C4 130.1(19) . .
O7 C6 C9 129.4(18) . 16
C6 C9 C3 87.7(15) 16 .
O5 C9 C3 131(2) . .
O5 C9 C6 141.6(17) . 16

loop_
_geom_bond_atom_site_label_1
_geom_bond_atom_site_label_2
_geom_bond_distance
_geom_bond_site_symmetry_2
Cu1 Cu1 2.6285(9) 19_666
Cu1 O2 1.946(2) 24_665
Cu1 O2 1.946(2) .
Cu1 O3 1.949(2) 24_665
Cu1 O3 1.949(2) .
Cu1 O4 2.175(4) .
O2 C5 1.252(4) .
O3 C5 1.259(4) 6_556
O4 C10 1.32(4) .
C5 O3 1.259(4) 6_556
C5 C11 1.494(5) .
C7 H7 0.9300 .
C7 C11 1.385(4) .
C7 C11 1.385(4) 22
C11 C8 1.399(14) .
C11 C16 1.395(14) .
O13 C1 1.556(16) .
O13 C1 1.556(16) 3_565
O13 C1 1.556(16) 2_665
C1 C1 1.84(2) 3_565
C1 C1 1.84(2) 2_665
N2 C2 1.422(15) .
N1 C12 1.420(15) .
N1 C3 1.72(2) .
N1 C3 1.72(2) 22
N1 C4 1.306(15) .
N1 C4 1.306(15) 22
C8 H8 0.9300 .
C8 C12 1.391(14) .
C12 C8 1.391(14) 22
C2 C16 1.391(13) .
C2 C16 1.391(13) 22
C16 H16 0.9300 .
C3 C3 1.93(4) 16
C3 C3 2.03(3) 22
C3 C4 1.49(3) 16
C3 C4 1.30(3) .
C3 C9 1.493(15) .
C4 C3 1.49(3) 16
C4 C4 2.03(4) 16
C4 C6 1.476(16) .
C6 C9 1.47(3) 16
C6 O7 1.241(17) .
O5 C9 1.304(17) .
C9 C6 1.47(3) 16

loop_
_geom_torsion_atom_site_label_1
_geom_torsion_atom_site_label_2
_geom_torsion_atom_site_label_3
_geom_torsion_atom_site_label_4
_geom_torsion
_geom_torsion_site_symmetry_1
_geom_torsion_site_symmetry_2
_geom_torsion_site_symmetry_3
_geom_torsion_site_symmetry_4
Cu1 O2 C5 O3 6.3(5) . . . 6_556
Cu1 O2 C5 C11 -172.1(2) . . . .
O2 C5 C11 C7 0.1(6) . . . .
O2 C5 C11 C8 -171.4(8) . . . .
O2 C5 C11 C16 167.3(8) . . . .
O3 C5 C11 C7 -178.4(4) 6_556 . . .
O3 C5 C11 C8 10.1(10) 6_556 . . .
O3 C5 C11 C16 -11.2(9) 6_556 . . .
C5 C11 C8 C12 -180.0(11) . . . .
C5 C11 C16 C2 -175.8(11) . . . .
C7 C11 C8 C12 8.7(18) . . . .
C7 C11 C16 C2 -8.6(17) . . . .
C11 C7 C11 C5 175.9(3) 22 . . .
C11 C7 C11 C8 -12.7(11) 22 . . .
C11 C7 C11 C16 8.6(11) 22 . . .
C11 C8 C12 N1 168.5(14) . . . .
C11 C8 C12 C8 -5(3) . . . 22
C1 O13 C1 C1 -76.7(6) 3_565 . . 2_665
C1 O13 C1 C1 76.7(6) 2_665 . . 3_565
N2 C2 C16 C11 -179.3(14) . . . .
N1 C3 C4 C3 -127.7(15) . . . 16
N1 C3 C4 C4 -128.1(10) . . . 16
N1 C3 C4 C6 146(2) . . . .
N1 C3 C9 C6 -140(3) . . . 16
N1 C3 C9 O5 44(4) . . . .
N1 C4 C6 C9 -158(3) . . . 16
N1 C4 C6 O7 -9(4) . . . .
C8 C11 C16 C2 90(4) . . . .
C12 N1 C3 C3 -154.0(11) . . . 16
C12 N1 C3 C3 113.4(14) . . . 22
C12 N1 C3 C4 178.8(15) . . . 16
C12 N1 C3 C4 -116.3(17) . . . .
C12 N1 C3 C9 -31(3) . . . .
C12 N1 C4 C3 177.8(19) . . . 16
C12 N1 C4 C3 97(2) . . . .
C12 N1 C4 C4 135.4(18) . . . 16
C12 N1 C4 C6 -12(4) . . . .
C16 C11 C8 C12 -83(4) . . . .
C16 C2 C16 C11 8(3) 22 . . .
C3 N1 C12 C8 -129.1(14) . . . .
C3 N1 C12 C8 -45(2) 22 . . .
C3 N1 C12 C8 129.1(14) 22 . . 22
C3 N1 C12 C8 45(2) . . . 22
C3 N1 C3 C3 92.6(8) 22 . . 16
C3 N1 C3 C4 65.4(19) 22 . . 16
C3 N1 C3 C4 130.4(14) 22 . . .
C3 N1 C3 C9 -145(2) 22 . . .
C3 N1 C4 C3 32(3) 22 . . 16
C3 N1 C4 C3 81(2) . . . 16
C3 N1 C4 C3 -48.9(16) 22 . . .
C3 N1 C4 C4 -10.6(18) 22 . . 16
C3 N1 C4 C4 38.3(13) . . . 16
C3 N1 C4 C6 -158(2) 22 . . .
C3 N1 C4 C6 -110(3) . . . .
C3 C3 C4 N1 37.9(9) 22 . . .
C3 C3 C4 N1 127.7(15) 16 . . .
C3 C3 C4 C3 -89.8(9) 22 . . 16
C3 C3 C4 C4 -90.2(10) 22 . . 16
C3 C3 C4 C4 -0.4(18) 16 . . 16
C3 C3 C4 C6 -176.2(15) 22 . . .
C3 C3 C4 C6 -86.4(16) 16 . . .
C3 C3 C9 C6 -23.8(17) 16 . . 16
C3 C3 C9 C6 104(2) 22 . . 16
C3 C3 C9 O5 -71(3) 22 . . .
C3 C3 C9 O5 161(3) 16 . . .
C3 C4 C6 C9 100.4(19) . . . 16
C3 C4 C6 C9 14.3(14) 16 . . 16
C3 C4 C6 O7 -111(3) . . . .
C3 C4 C6 O7 163(3) 16 . . .
C4 N1 C12 C8 -13(3) . . . 22
C4 N1 C12 C8 13(3) 22 . . .
C4 N1 C12 C8 173.2(17) . . . .
C4 N1 C12 C8 -173.2(17) 22 . . 22
C4 N1 C3 C3 56.3(14) 22 . . 16
C4 N1 C3 C3 -130.4(14) . . . 22
C4 N1 C3 C3 -36.3(10) 22 . . 22
C4 N1 C3 C3 -37.8(14) . . . 16
C4 N1 C3 C4 94(2) 22 . . .
C4 N1 C3 C4 29(3) 22 . . 16
C4 N1 C3 C4 -65.0(17) . . . 16
C4 N1 C3 C9 85(3) . . . .
C4 N1 C3 C9 179(2) 22 . . .
C4 N1 C4 C3 -99.0(17) 22 . . .
C4 N1 C4 C3 -18(3) 22 . . 16
C4 N1 C4 C4 -61(2) 22 . . 16
C4 N1 C4 C6 151(2) 22 . . .
C4 C3 C4 N1 128.1(10) 16 . . .
C4 C3 C4 C3 0.4(18) 16 . . 16
C4 C3 C4 C6 -86.0(19) 16 . . .
C4 C3 C9 C6 -79(2) . . . 16
C4 C3 C9 C6 14.1(14) 16 . . 16
C4 C3 C9 O5 105(3) . . . .
C4 C3 C9 O5 -162(3) 16 . . .
C4 C4 C6 C9 52.6(16) 16 . . 16
C4 C4 C6 O7 -159(2) 16 . . .
C9 C3 C4 N1 -140(2) . . . .
C9 C3 C4 C3 92(2) . . . 16
C9 C3 C4 C4 92(2) . . . 16
C9 C3 C4 C6 6(3) . . . .

loop_
_platon_squeeze_void_nr
_platon_squeeze_void_average_x
_platon_squeeze_void_average_y
_platon_squeeze_void_average_z
_platon_squeeze_void_volume
_platon_squeeze_void_count_electrons
_platon_squeeze_void_content
1 -0.101 -0.075 0.001 5266 1313 ' '
